data_4063981
loop_
_publ_author_name
'Swartz, Brett D.'
'Brennessel, William W.'
'Jones, William D.'

_publ_section_title
;
 C&#x2212;CN vs C&#x2212;H Cleavage of Benzonitrile Using [(dippe)PtH]2
;
_journal_issue 6
_journal_name_full Organometallics
_journal_page_first 1523
_journal_paper_doi 10.1021/om101069j
_journal_volume 30
_journal_year 2011
_chemical_formula_moiety 'C21 H37 N P2 Pt'
_chemical_formula_sum 'C21 H37 N P2 Pt'
_chemical_formula_weight 560.55
_chemical_name_common Pt(dippe)(Ph)(CN)
_chemical_name_systematic
;
 ?
;
_space_group_IT_number 14
_symmetry_cell_setting monoclinic
_symmetry_space_group_name_Hall '-P 2yn'
_symmetry_space_group_name_H-M 'P 1 21/n 1'
_atom_sites_solution_hydrogens geom
_atom_sites_solution_primary direct
_atom_sites_solution_secondary difmap
_audit_creation_method SHELXL-97
_cell_angle_alpha 90.00
_cell_angle_beta 91.193(2)
_cell_angle_gamma 90.00
_cell_formula_units_Z 4
_cell_length_a 7.9737(9)
_cell_length_b 21.377(2)
_cell_length_c 13.1080(15)
_cell_measurement_reflns_used 4015
_cell_measurement_temperature 100.0(1)
_cell_measurement_theta_max 35.74
_cell_measurement_theta_min 2.46
_cell_volume 2233.8(4)
_computing_cell_refinement 'SAINT (Bruker, 2007)'
_computing_data_collection 'APEX2 (Bruker, 2007)'
_computing_data_reduction 'SAINT (Bruker, 2007)'
_computing_molecular_graphics 'SHELXTL (Sheldrick, 2008)'
_computing_publication_material 'SHELXTL (Sheldrick, 2008)'
_computing_structure_refinement 'SHELXL-97 (Sheldrick, 2008)'
_computing_structure_solution 'SIR97 (Altomare et al., 1999)'
_diffrn_ambient_temperature 100.0(1)
_diffrn_measured_fraction_theta_full 0.990
_diffrn_measured_fraction_theta_max 0.990
_diffrn_measurement_device_type 'Bruker SMART APEX II CCD Platform'
_diffrn_measurement_method 'area detector, \w scans per \f'
_diffrn_radiation_monochromator graphite
_diffrn_radiation_source 'fine-focus sealed tube'
_diffrn_radiation_type MoK\a
_diffrn_radiation_wavelength 0.71073
_diffrn_reflns_av_R_equivalents 0.0832
_diffrn_reflns_av_sigmaI/netI 0.0867
_diffrn_reflns_limit_h_max 13
_diffrn_reflns_limit_h_min -13
_diffrn_reflns_limit_k_max 35
_diffrn_reflns_limit_k_min -35
_diffrn_reflns_limit_l_max 21
_diffrn_reflns_limit_l_min -21
_diffrn_reflns_number 38598
_diffrn_reflns_theta_full 36.32
_diffrn_reflns_theta_max 36.32
_diffrn_reflns_theta_min 1.82
_exptl_absorpt_coefficient_mu 6.429
_exptl_absorpt_correction_T_max 0.6790
_exptl_absorpt_correction_T_min 0.2228
_exptl_absorpt_correction_type multi-scan
_exptl_absorpt_process_details 'SADABS (Sheldrick, 2007)'
_exptl_crystal_colour colorless
_exptl_crystal_density_diffrn 1.667
_exptl_crystal_density_method 'not measured'
_exptl_crystal_description needle
_exptl_crystal_F_000 1112
_exptl_crystal_size_max 0.32
_exptl_crystal_size_mid 0.08
_exptl_crystal_size_min 0.06
_refine_diff_density_max 1.744
_refine_diff_density_min -1.472
_refine_diff_density_rms 0.226
_refine_ls_extinction_method none
_refine_ls_goodness_of_fit_ref 0.974
_refine_ls_hydrogen_treatment constr
_refine_ls_matrix_type full
_refine_ls_number_parameters 234
_refine_ls_number_reflns 10716
_refine_ls_number_restraints 0
_refine_ls_restrained_S_all 0.974
_refine_ls_R_factor_all 0.0858
_refine_ls_R_factor_gt 0.0443
_refine_ls_shift/su_max 0.002
_refine_ls_shift/su_mean 0.000
_refine_ls_structure_factor_coef Fsqd
_refine_ls_weighting_details 'calc w=1/[\s^2^(Fo^2^)+(0.0233P)^2^+0.0000P] where P=(Fo^2^+2Fc^2^)/3'
_refine_ls_weighting_scheme calc
_refine_ls_wR_factor_gt 0.0662
_refine_ls_wR_factor_ref 0.0756
_reflns_number_gt 7147
_reflns_number_total 10716
_reflns_threshold_expression >2sigma(I)
_cod_data_source_file om101069j_si_002.cif
_cod_data_source_block 5_jonbds25
_cod_original_cell_volume 2233.9(4)
_cod_database_code 4063981

loop_
_symmetry_equiv_pos_as_xyz
'x, y, z'
'-x+1/2, y+1/2, -z+1/2'
'-x, -y, -z'
'x-1/2, -y-1/2, z-1/2'

loop_
_atom_site_label
_atom_site_type_symbol
_atom_site_fract_x
_atom_site_fract_y
_atom_site_fract_z
_atom_site_U_iso_or_equiv
_atom_site_adp_type
_atom_site_occupancy
_atom_site_symmetry_multiplicity
_atom_site_calc_flag
_atom_site_refinement_flags
Pt1 Pt 0.730775(16) 0.128104(6) 0.193744(11) 0.01421(3) Uani 1 1 d .
P1 P 0.97835(12) 0.10181(4) 0.27116(8) 0.01629(18) Uani 1 1 d .
P2 P 0.85763(12) 0.21982(4) 0.14871(7) 0.01575(18) Uani 1 1 d .
N1 N 0.4139(4) 0.16837(18) 0.0634(3) 0.0302(8) Uani 1 1 d .
C1 C 0.5237(5) 0.15254(18) 0.1143(3) 0.0199(8) Uani 1 1 d .
C2 C 0.6139(4) 0.04436(17) 0.2287(3) 0.0170(7) Uani 1 1 d .
C3 C 0.5692(5) 0.00269(18) 0.1494(3) 0.0219(8) Uani 1 1 d .
H3A H 0.5939 0.0136 0.0811 0.026 Uiso 1 1 calc R
C4 C 0.4901(5) -0.05375(19) 0.1683(4) 0.0261(9) Uani 1 1 d .
H4A H 0.4634 -0.0811 0.1132 0.031 Uiso 1 1 calc R
C5 C 0.4501(5) -0.07045(18) 0.2660(4) 0.0260(9) Uani 1 1 d .
H5A H 0.3955 -0.1091 0.2788 0.031 Uiso 1 1 calc R
C6 C 0.4903(5) -0.03052(19) 0.3451(3) 0.0247(9) Uani 1 1 d .
H6A H 0.4628 -0.0415 0.4130 0.030 Uiso 1 1 calc R
C7 C 0.5705(4) 0.02556(18) 0.3265(3) 0.0202(8) Uani 1 1 d .
H7A H 0.5971 0.0523 0.3825 0.024 Uiso 1 1 calc R
C8 C 1.1215(5) 0.16962(18) 0.2677(3) 0.0209(8) Uani 1 1 d .
H8A H 1.1123 0.1936 0.3320 0.025 Uiso 1 1 calc R
H8B H 1.2385 0.1545 0.2632 0.025 Uiso 1 1 calc R
C9 C 1.0825(4) 0.21318(17) 0.1770(3) 0.0176(7) Uani 1 1 d .
H9A H 1.1393 0.1971 0.1159 0.021 Uiso 1 1 calc R
H9B H 1.1283 0.2553 0.1922 0.021 Uiso 1 1 calc R
C10 C 1.0953(4) 0.03821(18) 0.2110(3) 0.0192(7) Uani 1 1 d .
H10A H 1.2116 0.0383 0.2411 0.023 Uiso 1 1 calc R
C11 C 1.1087(5) 0.0503(2) 0.0967(3) 0.0242(8) Uani 1 1 d .
H11A H 1.1721 0.0164 0.0653 0.036 Uiso 1 1 calc R
H11B H 1.1665 0.0901 0.0858 0.036 Uiso 1 1 calc R
H11C H 0.9960 0.0522 0.0656 0.036 Uiso 1 1 calc R
C12 C 1.0190(5) -0.02558(18) 0.2309(4) 0.0271(9) Uani 1 1 d .
H12A H 1.0861 -0.0579 0.1980 0.041 Uiso 1 1 calc R
H12B H 0.9041 -0.0267 0.2031 0.041 Uiso 1 1 calc R
H12C H 1.0177 -0.0333 0.3046 0.041 Uiso 1 1 calc R
C13 C 0.9709(5) 0.08172(17) 0.4075(3) 0.0187(7) Uani 1 1 d .
H13A H 0.9094 0.0411 0.4124 0.022 Uiso 1 1 calc R
C14 C 0.8696(5) 0.13016(19) 0.4654(3) 0.0232(7) Uani 1 1 d .
H14A H 0.8495 0.1149 0.5346 0.035 Uiso 1 1 calc R
H14B H 0.7619 0.1371 0.4297 0.035 Uiso 1 1 calc R
H14C H 0.9322 0.1696 0.4690 0.035 Uiso 1 1 calc R
C15 C 1.1446(5) 0.0716(2) 0.4561(3) 0.0275(9) Uani 1 1 d .
H15A H 1.1330 0.0612 0.5285 0.041 Uiso 1 1 calc R
H15B H 1.2111 0.1099 0.4497 0.041 Uiso 1 1 calc R
H15C H 1.2010 0.0371 0.4214 0.041 Uiso 1 1 calc R
C16 C 0.8428(5) 0.23913(18) 0.0123(3) 0.0191(7) Uani 1 1 d .
H16A H 0.7271 0.2557 -0.0012 0.023 Uiso 1 1 calc R
C17 C 0.8623(5) 0.1817(2) -0.0534(3) 0.0267(9) Uani 1 1 d .
H17A H 0.8396 0.1926 -0.1250 0.040 Uiso 1 1 calc R
H17B H 0.7829 0.1495 -0.0320 0.040 Uiso 1 1 calc R
H17C H 0.9771 0.1657 -0.0458 0.040 Uiso 1 1 calc R
C18 C 0.9650(5) 0.29027(19) -0.0180(3) 0.0239(8) Uani 1 1 d .
H18A H 0.9464 0.3009 -0.0900 0.036 Uiso 1 1 calc R
H18B H 1.0803 0.2753 -0.0075 0.036 Uiso 1 1 calc R
H18C H 0.9471 0.3275 0.0242 0.036 Uiso 1 1 calc R
C19 C 0.7872(5) 0.29121(18) 0.2134(3) 0.0210(8) Uani 1 1 d .
H19A H 0.8437 0.3277 0.1809 0.025 Uiso 1 1 calc R
C20 C 0.5987(5) 0.3001(2) 0.2000(3) 0.0284(9) Uani 1 1 d .
H20A H 0.5673 0.3417 0.2247 0.043 Uiso 1 1 calc R
H20B H 0.5400 0.2681 0.2391 0.043 Uiso 1 1 calc R
H20C H 0.5673 0.2963 0.1276 0.043 Uiso 1 1 calc R
C21 C 0.8372(5) 0.2908(2) 0.3260(3) 0.0261(9) Uani 1 1 d .
H21A H 0.7976 0.3292 0.3583 0.039 Uiso 1 1 calc R
H21B H 0.9597 0.2883 0.3331 0.039 Uiso 1 1 calc R
H21C H 0.7867 0.2545 0.3591 0.039 Uiso 1 1 calc R

loop_
_atom_site_aniso_label
_atom_site_aniso_U_11
_atom_site_aniso_U_22
_atom_site_aniso_U_33
_atom_site_aniso_U_23
_atom_site_aniso_U_13
_atom_site_aniso_U_12
Pt1 0.01298(5) 0.01433(6) 0.01536(6) 0.00027(6) 0.00121(4) -0.00081(6)
P1 0.0151(4) 0.0149(4) 0.0189(5) 0.0000(3) -0.0005(3) -0.0011(3)
P2 0.0173(4) 0.0149(4) 0.0150(4) 0.0006(3) 0.0014(3) -0.0009(3)
N1 0.0208(17) 0.040(2) 0.030(2) 0.0084(17) 0.0030(15) 0.0012(15)
C1 0.0160(17) 0.0228(19) 0.0209(19) 0.0024(15) 0.0047(14) 0.0007(14)
C2 0.0127(15) 0.0146(16) 0.0234(18) 0.0015(14) -0.0010(13) 0.0016(12)
C3 0.0165(17) 0.0213(19) 0.028(2) -0.0016(16) 0.0004(15) -0.0003(14)
C4 0.022(2) 0.0179(19) 0.038(2) -0.0044(17) -0.0063(18) -0.0001(15)
C5 0.0177(18) 0.0151(18) 0.045(3) 0.0044(17) -0.0042(18) -0.0040(14)
C6 0.0200(19) 0.021(2) 0.033(2) 0.0094(17) 0.0016(17) -0.0008(15)
C7 0.0146(16) 0.025(2) 0.0213(19) 0.0012(15) -0.0014(14) -0.0013(14)
C8 0.0201(18) 0.0211(19) 0.0216(19) -0.0002(15) 0.0002(15) -0.0040(14)
C9 0.0174(17) 0.0157(17) 0.0199(18) 0.0019(14) 0.0033(14) -0.0023(13)
C10 0.0121(16) 0.0235(19) 0.0220(19) -0.0010(15) -0.0009(14) 0.0012(14)
C11 0.0222(19) 0.027(2) 0.024(2) -0.0089(16) 0.0021(16) 0.0018(16)
C12 0.022(2) 0.0158(19) 0.043(3) -0.0026(18) 0.0037(18) 0.0021(15)
C13 0.0206(18) 0.0152(17) 0.0202(18) 0.0029(14) 0.0000(14) -0.0009(14)
C14 0.0294(19) 0.0247(19) 0.0153(16) -0.0030(16) 0.0007(14) -0.0025(18)
C15 0.024(2) 0.029(2) 0.029(2) 0.0079(18) -0.0061(17) 0.0005(17)
C16 0.0194(17) 0.0232(19) 0.0149(17) 0.0002(14) 0.0015(14) -0.0027(14)
C17 0.031(2) 0.029(2) 0.020(2) -0.0030(16) 0.0067(17) -0.0100(17)
C18 0.025(2) 0.023(2) 0.024(2) 0.0046(16) 0.0043(16) -0.0008(16)
C19 0.0263(19) 0.0155(17) 0.0213(19) -0.0002(14) 0.0062(15) 0.0007(14)
C20 0.037(2) 0.028(2) 0.020(2) -0.0048(16) -0.0009(18) 0.0155(18)
C21 0.031(2) 0.024(2) 0.023(2) -0.0012(16) 0.0008(17) -0.0010(17)

loop_
_atom_type_symbol
_atom_type_description
_atom_type_scat_dispersion_real
_atom_type_scat_dispersion_imag
_atom_type_scat_source
C C 0.0033 0.0016 'International Tables Vol C Tables 4.2.6.8 and 6.1.1.4'
H H 0.0000 0.0000 'International Tables Vol C Tables 4.2.6.8 and 6.1.1.4'
N N 0.0061 0.0033 'International Tables Vol C Tables 4.2.6.8 and 6.1.1.4'
P P 0.1023 0.0942 'International Tables Vol C Tables 4.2.6.8 and 6.1.1.4'
Pt Pt -1.7033 8.3905 'International Tables Vol C Tables 4.2.6.8 and 6.1.1.4'

loop_
_geom_angle_atom_site_label_1
_geom_angle_atom_site_label_2
_geom_angle_atom_site_label_3
_geom_angle
C1 Pt1 C2 88.30(15)
C1 Pt1 P1 175.00(11)
C2 Pt1 P1 94.48(10)
C1 Pt1 P2 90.38(11)
C2 Pt1 P2 177.81(11)
P1 Pt1 P2 86.71(4)
C10 P1 C13 105.75(17)
C10 P1 C8 104.53(18)
C13 P1 C8 103.86(18)
C10 P1 Pt1 115.84(13)
C13 P1 Pt1 116.51(13)
C8 P1 Pt1 109.08(13)
C9 P2 C16 104.94(17)
C9 P2 C19 106.18(18)
C16 P2 C19 104.36(18)
C9 P2 Pt1 108.53(12)
C16 P2 Pt1 115.06(13)
C19 P2 Pt1 116.80(13)
N1 C1 Pt1 174.5(3)
C7 C2 C3 115.6(3)
C7 C2 Pt1 125.0(3)
C3 C2 Pt1 119.4(3)
C4 C3 C2 121.9(4)
C4 C3 H3A 119.1
C2 C3 H3A 119.1
C5 C4 C3 120.5(4)
C5 C4 H4A 119.7
C3 C4 H4A 119.7
C4 C5 C6 119.1(4)
C4 C5 H5A 120.4
C6 C5 H5A 120.4
C5 C6 C7 120.4(4)
C5 C6 H6A 119.8
C7 C6 H6A 119.8
C6 C7 C2 122.5(4)
C6 C7 H7A 118.8
C2 C7 H7A 118.8
C9 C8 P1 112.3(3)
C9 C8 H8A 109.1
P1 C8 H8A 109.1
C9 C8 H8B 109.1
P1 C8 H8B 109.1
H8A C8 H8B 107.9
C8 C9 P2 112.7(2)
C8 C9 H9A 109.1
P2 C9 H9A 109.1
C8 C9 H9B 109.1
P2 C9 H9B 109.1
H9A C9 H9B 107.8
C12 C10 C11 111.0(3)
C12 C10 P1 112.5(3)
C11 C10 P1 110.0(3)
C12 C10 H10A 107.7
C11 C10 H10A 107.7
P1 C10 H10A 107.7
C10 C11 H11A 109.5
C10 C11 H11B 109.5
H11A C11 H11B 109.5
C10 C11 H11C 109.5
H11A C11 H11C 109.5
H11B C11 H11C 109.5
C10 C12 H12A 109.5
C10 C12 H12B 109.5
H12A C12 H12B 109.5
C10 C12 H12C 109.5
H12A C12 H12C 109.5
H12B C12 H12C 109.5
C14 C13 C15 112.0(3)
C14 C13 P1 110.6(3)
C15 C13 P1 113.0(3)
C14 C13 H13A 106.9
C15 C13 H13A 106.9
P1 C13 H13A 106.9
C13 C14 H14A 109.5
C13 C14 H14B 109.5
H14A C14 H14B 109.5
C13 C14 H14C 109.5
H14A C14 H14C 109.5
H14B C14 H14C 109.5
C13 C15 H15A 109.5
C13 C15 H15B 109.5
H15A C15 H15B 109.5
C13 C15 H15C 109.5
H15A C15 H15C 109.5
H15B C15 H15C 109.5
C17 C16 C18 111.2(3)
C17 C16 P2 111.5(3)
C18 C16 P2 112.7(3)
C17 C16 H16A 107.0
C18 C16 H16A 107.0
P2 C16 H16A 107.0
C16 C17 H17A 109.5
C16 C17 H17B 109.5
H17A C17 H17B 109.5
C16 C17 H17C 109.5
H17A C17 H17C 109.5
H17B C17 H17C 109.5
C16 C18 H18A 109.5
C16 C18 H18B 109.5
H18A C18 H18B 109.5
C16 C18 H18C 109.5
H18A C18 H18C 109.5
H18B C18 H18C 109.5
C21 C19 C20 110.6(3)
C21 C19 P2 111.4(3)
C20 C19 P2 111.2(3)
C21 C19 H19A 107.8
C20 C19 H19A 107.8
P2 C19 H19A 107.8
C19 C20 H20A 109.5
C19 C20 H20B 109.5
H20A C20 H20B 109.5
C19 C20 H20C 109.5
H20A C20 H20C 109.5
H20B C20 H20C 109.5
C19 C21 H21A 109.5
C19 C21 H21B 109.5
H21A C21 H21B 109.5
C19 C21 H21C 109.5
H21A C21 H21C 109.5
H21B C21 H21C 109.5

loop_
_geom_bond_atom_site_label_1
_geom_bond_atom_site_label_2
_geom_bond_distance
Pt1 C1 2.003(4)
Pt1 C2 2.074(4)
Pt1 P1 2.2714(10)
Pt1 P2 2.2893(10)
P1 C10 1.836(4)
P1 C13 1.840(4)
P1 C8 1.846(4)
P2 C9 1.829(4)
P2 C16 1.836(4)
P2 C19 1.839(4)
N1 C1 1.141(5)
C2 C7 1.394(5)
C2 C3 1.409(5)
C3 C4 1.386(5)
C3 H3A 0.9500
C4 C5 1.373(6)
C4 H4A 0.9500
C5 C6 1.376(6)
C5 H5A 0.9500
C6 C7 1.383(5)
C6 H6A 0.9500
C7 H7A 0.9500
C8 C9 1.537(5)
C8 H8A 0.9900
C8 H8B 0.9900
C9 H9A 0.9900
C9 H9B 0.9900
C10 C12 1.518(5)
C10 C11 1.526(5)
C10 H10A 1.0000
C11 H11A 0.9800
C11 H11B 0.9800
C11 H11C 0.9800
C12 H12A 0.9800
C12 H12B 0.9800
C12 H12C 0.9800
C13 C14 1.525(5)
C13 C15 1.528(5)
C13 H13A 1.0000
C14 H14A 0.9800
C14 H14B 0.9800
C14 H14C 0.9800
C15 H15A 0.9800
C15 H15B 0.9800
C15 H15C 0.9800
C16 C17 1.510(5)
C16 C18 1.523(5)
C16 H16A 1.0000
C17 H17A 0.9800
C17 H17B 0.9800
C17 H17C 0.9800
C18 H18A 0.9800
C18 H18B 0.9800
C18 H18C 0.9800
C19 C21 1.521(6)
C19 C20 1.521(6)
C19 H19A 1.0000
C20 H20A 0.9800
C20 H20B 0.9800
C20 H20C 0.9800
C21 H21A 0.9800
C21 H21B 0.9800
C21 H21C 0.9800

loop_
_geom_torsion_atom_site_label_1
_geom_torsion_atom_site_label_2
_geom_torsion_atom_site_label_3
_geom_torsion_atom_site_label_4
_geom_torsion
C1 Pt1 P1 C10 -56.2(13)
C2 Pt1 P1 C10 67.48(18)
P2 Pt1 P1 C10 -110.68(14)
C1 Pt1 P1 C13 178(100)
C2 Pt1 P1 C13 -57.87(18)
P2 Pt1 P1 C13 123.98(14)
C1 Pt1 P1 C8 61.4(13)
C2 Pt1 P1 C8 -174.98(17)
P2 Pt1 P1 C8 6.87(14)
C1 Pt1 P2 C9 -165.45(17)
C2 Pt1 P2 C9 -112(3)
P1 Pt1 P2 C9 10.49(14)
C1 Pt1 P2 C16 -48.25(18)
C2 Pt1 P2 C16 5(3)
P1 Pt1 P2 C16 127.68(14)
C1 Pt1 P2 C19 74.64(19)
C2 Pt1 P2 C19 128(3)
P1 Pt1 P2 C19 -109.42(15)
C2 Pt1 C1 N1 -139(4)
P1 Pt1 C1 N1 -15(5)
P2 Pt1 C1 N1 39(4)
C1 Pt1 C2 C7 -115.5(3)
P1 Pt1 C2 C7 68.7(3)
P2 Pt1 C2 C7 -169(2)
C1 Pt1 C2 C3 62.9(3)
P1 Pt1 C2 C3 -113.0(3)
P2 Pt1 C2 C3 10(3)
C7 C2 C3 C4 -1.2(5)
Pt1 C2 C3 C4 -179.7(3)
C2 C3 C4 C5 1.1(6)
C3 C4 C5 C6 -0.3(6)
C4 C5 C6 C7 -0.3(6)
C5 C6 C7 C2 0.1(6)
C3 C2 C7 C6 0.6(5)
Pt1 C2 C7 C6 179.0(3)
C10 P1 C8 C9 97.5(3)
C13 P1 C8 C9 -151.8(3)
Pt1 P1 C8 C9 -26.9(3)
P1 C8 C9 P2 36.7(4)
C16 P2 C9 C8 -153.5(3)
C19 P2 C9 C8 96.3(3)
Pt1 P2 C9 C8 -30.0(3)
C13 P1 C10 C12 55.7(3)
C8 P1 C10 C12 164.9(3)
Pt1 P1 C10 C12 -75.0(3)
C13 P1 C10 C11 179.9(3)
C8 P1 C10 C11 -70.8(3)
Pt1 P1 C10 C11 49.2(3)
C10 P1 C13 C14 -177.6(3)
C8 P1 C13 C14 72.6(3)
Pt1 P1 C13 C14 -47.3(3)
C10 P1 C13 C15 55.9(3)
C8 P1 C13 C15 -53.8(3)
Pt1 P1 C13 C15 -173.8(2)
C9 P2 C16 C17 80.1(3)
C19 P2 C16 C17 -168.4(3)
Pt1 P2 C16 C17 -39.1(3)
C9 P2 C16 C18 -45.8(3)
C19 P2 C16 C18 65.7(3)
Pt1 P2 C16 C18 -165.0(2)
C9 P2 C19 C21 -53.2(3)
C16 P2 C19 C21 -163.8(3)
Pt1 P2 C19 C21 68.0(3)
C9 P2 C19 C20 -177.1(3)
C16 P2 C19 C20 72.4(3)
Pt1 P2 C19 C20 -55.9(3)
